data_2312078
loop_
_publ_author_name
'Domasevitch, Kostiantyn V.'
'Senchyk, Ganna A.'
'Lysenko, Andrey B.'
'Rusanov, Eduard B.'

_publ_section_title
;
 Gradual evolution of hydrogen-bonding patterns with the
 carbamoylcyanonitrosomethanide anion in a series of aliphatic diammonium
 salts.
;
_journal_coeditor_code JX3077
_journal_issue 'Pt 5'
_journal_name_full 'Acta crystallographica. Section C, Structural chemistry'
_journal_page_first 177
_journal_page_last 185
_journal_paper_doi 10.1107/S2053229623002747
_journal_volume 79
_journal_year 2023
_chemical_formula_iupac 'C4 H12 N2 2+, 2C3 H2 N3 O2 -'
_chemical_formula_moiety 'C4 H12 N2 2+, 2(C3 H2 N3 O2 -)'
_chemical_formula_sum 'C10 H16 N8 O4'
_chemical_formula_weight 312.31
_chemical_name_common
;
Piperazine-1,4-diium bis(nitrosocarbamoylcyanomethanide)
;
_chemical_name_systematic
;
Piperazine-1,4-diium bis(nitrosocarbamoylcyanomethanide)
;
_space_group_crystal_system monoclinic
_space_group_IT_number 15
_space_group_name_Hall '-C 2yc'
_space_group_name_H-M_alt 'C 1 2/c 1'
_atom_sites_solution_hydrogens difmap
_atom_sites_solution_primary direct
_atom_sites_solution_secondary difmap
_audit_creation_method SHELXL-2014/7
_cell_angle_alpha 90
_cell_angle_beta 104.209(3)
_cell_angle_gamma 90
_cell_formula_units_Z 4
_cell_length_a 14.5686(7)
_cell_length_b 7.1704(4)
_cell_length_c 13.9658(6)
_cell_measurement_reflns_used 13353
_cell_measurement_temperature 173(2)
_cell_measurement_theta_max 28.282
_cell_measurement_theta_min 3.009
_cell_volume 1414.27(12)
_computing_cell_refinement
;
SAINT-NT (Bruker, 1999)
;
_computing_data_collection
;
SMART-NT (Bruker, 1998)
;
_computing_data_reduction
;
SAINT-NT (Bruker, 1999)
;
_computing_molecular_graphics
;
DIAMOND (Brandenburg, 1999)
;
_computing_publication_material
;
WinGX (Farrugia, 2012)
;
_computing_structure_refinement
;
SHELXL2014 (Sheldrick, 2015)
;
_computing_structure_solution
;
SHELXS97 (Sheldrick, 2008)
;
_diffrn_ambient_temperature 173(2)
_diffrn_measured_fraction_theta_full 0.998
_diffrn_measured_fraction_theta_max 0.995
_diffrn_measurement_device_type 'Bruker APEXII CCD'
_diffrn_measurement_method '\f and \w scans'
_diffrn_radiation_monochromator graphite
_diffrn_radiation_source 'fine-focus sealed tube'
_diffrn_radiation_type MoK\a
_diffrn_radiation_wavelength 0.71073
_diffrn_reflns_av_R_equivalents 0.0538
_diffrn_reflns_av_unetI/netI 0.0363
_diffrn_reflns_limit_h_max 19
_diffrn_reflns_limit_h_min -19
_diffrn_reflns_limit_k_max 9
_diffrn_reflns_limit_k_min -9
_diffrn_reflns_limit_l_max 18
_diffrn_reflns_limit_l_min -18
_diffrn_reflns_number 13353
_diffrn_reflns_theta_full 25.242
_diffrn_reflns_theta_max 28.282
_diffrn_reflns_theta_min 3.009
_exptl_absorpt_coefficient_mu 0.116
_exptl_absorpt_correction_type none
_exptl_crystal_colour orange
_exptl_crystal_density_diffrn 1.467
_exptl_crystal_description prism
_exptl_crystal_F_000 656
_exptl_crystal_size_max 0.350
_exptl_crystal_size_mid 0.320
_exptl_crystal_size_min 0.100
_refine_diff_density_max 0.369
_refine_diff_density_min -0.240
_refine_ls_extinction_method none
_refine_ls_goodness_of_fit_ref 1.042
_refine_ls_hydrogen_treatment refall
_refine_ls_matrix_type full
_refine_ls_number_parameters 132
_refine_ls_number_reflns 1760
_refine_ls_number_restraints 0
_refine_ls_restrained_S_all 1.042
_refine_ls_R_factor_all 0.0717
_refine_ls_R_factor_gt 0.0501
_refine_ls_shift/su_max 0.000
_refine_ls_shift/su_mean 0.000
_refine_ls_structure_factor_coef Fsqd
_refine_ls_weighting_details 'w=1/[\s^2^(Fo^2^)+(0.0777P)^2^+0.1651P] where P=(Fo^2^+2Fc^2^)/3'
_refine_ls_weighting_scheme calc
_refine_ls_wR_factor_gt 0.1203
_refine_ls_wR_factor_ref 0.1327
_reflns_number_gt 1311
_reflns_number_total 1760
_reflns_threshold_expression 'I > 2\s(I)'
_cod_data_source_file jx3077sup1.cif
_cod_data_source_block 2
_cod_depositor_comments 'Adding full bibliography for 2312077--2312080.cif.'
_cod_original_sg_symbol_H-M 'C 2/c'
_cod_database_code 2312078
_cod_database_fobs_code 2312078
_shelx_space_group_comment
;
The symmetry employed for this shelxl refinement is uniquely defined
by the following loop, which should always be used as a source of
symmetry information in preference to the above space-group names.
They are only intended as comments.
;
_shelx_estimated_absorpt_t_min 0.960
_shelx_estimated_absorpt_t_max 0.988

loop_
_space_group_symop_operation_xyz
'x, y, z'
'-x, y, -z+1/2'
'x+1/2, y+1/2, z'
'-x+1/2, y+1/2, -z+1/2'
'-x, -y, -z'
'x, -y, z-1/2'
'-x+1/2, -y+1/2, -z'
'x+1/2, -y+1/2, z-1/2'

loop_
_atom_site_type_symbol
_atom_site_label
_atom_site_fract_x
_atom_site_fract_y
_atom_site_fract_z
_atom_site_U_iso_or_equiv
_atom_site_adp_type
_atom_site_calc_flag
_atom_site_occupancy
_atom_site_disorder_assembly
_atom_site_disorder_group
O O1 0.11405(8) 0.53298(16) 0.24632(8) 0.0281(3) Uani d 1 . .
O O2 0.43535(8) 0.46166(16) 0.34798(8) 0.0272(3) Uani d 1 . .
N N1 0.19508(9) 0.51702(17) 0.22185(9) 0.0236(3) Uani d 1 . .
N N2 0.25522(11) 0.4914(2) 0.47511(10) 0.0419(5) Uani d 1 . .
N N3 0.37210(11) 0.4857(2) 0.18332(10) 0.0287(4) Uani d 1 . .
N N4 0.03233(10) 0.54442(19) 0.41360(9) 0.0227(3) Uani d 1 . .
C C1 0.27036(11) 0.49663(19) 0.29527(11) 0.0209(4) Uani d 1 . .
C C2 0.26370(11) 0.4928(2) 0.39552(12) 0.0265(4) Uani d 1 . .
C C3 0.36579(11) 0.4794(2) 0.27681(11) 0.0214(4) Uani d 1 . .
C C4 0.04769(11) 0.6751(2) 0.49884(11) 0.0237(4) Uani d 1 . .
C C5 0.02980(11) 0.3488(2) 0.44759(12) 0.0256(4) Uani d 1 . .
H H1 0.4296(15) 0.478(2) 0.1731(14) 0.028(5) Uiso d 1 . .
H H2 0.3215(14) 0.502(2) 0.1392(13) 0.025(5) Uiso d 1 . .
H H3 0.0794(13) 0.554(2) 0.3812(13) 0.028(5) Uiso d 1 . .
H H4 -0.0239(14) 0.565(2) 0.3662(14) 0.030(5) Uiso d 1 . .
H H4A 0.0498(12) 0.798(2) 0.4761(12) 0.025(4) Uiso d 1 . .
H H4B 0.1081(11) 0.646(2) 0.5396(11) 0.022(4) Uiso d 1 . .
H H5A 0.0170(13) 0.269(3) 0.3890(14) 0.039(5) Uiso d 1 . .
H H5B 0.0907(12) 0.319(2) 0.4907(12) 0.027(4) Uiso d 1 . .

loop_
_atom_site_aniso_label
_atom_site_aniso_U_11
_atom_site_aniso_U_22
_atom_site_aniso_U_33
_atom_site_aniso_U_12
_atom_site_aniso_U_13
_atom_site_aniso_U_23
O1 0.0185(6) 0.0430(7) 0.0222(6) 0.0025(5) 0.0038(4) 0.0012(5)
O2 0.0184(6) 0.0428(7) 0.0184(6) 0.0003(4) 0.0007(4) 0.0005(4)
N1 0.0190(7) 0.0284(7) 0.0229(7) -0.0010(5) 0.0042(5) -0.0004(5)
N2 0.0240(8) 0.0792(13) 0.0217(8) -0.0012(7) 0.0039(6) -0.0016(7)
N3 0.0194(8) 0.0489(10) 0.0173(7) 0.0004(6) 0.0039(6) 0.0039(6)
N4 0.0160(7) 0.0349(8) 0.0167(7) -0.0010(5) 0.0028(5) 0.0013(5)
C1 0.0180(8) 0.0247(8) 0.0192(8) -0.0017(6) 0.0030(6) -0.0004(6)
C2 0.0144(8) 0.0392(10) 0.0242(9) -0.0007(6) 0.0018(6) -0.0006(6)
C3 0.0194(8) 0.0231(8) 0.0203(8) -0.0023(6) 0.0023(6) -0.0007(6)
C4 0.0223(8) 0.0231(9) 0.0230(8) -0.0026(6) 0.0007(6) 0.0010(6)
C5 0.0227(8) 0.0274(9) 0.0257(8) 0.0023(6) 0.0039(6) -0.0043(7)

loop_
_atom_type_symbol
_atom_type_description
_atom_type_scat_dispersion_real
_atom_type_scat_dispersion_imag
_atom_type_scat_source
C C 0.0033 0.0016 'International Tables Vol C Tables 4.2.6.8 and 6.1.1.4'
H H 0.0000 0.0000 'International Tables Vol C Tables 4.2.6.8 and 6.1.1.4'
N N 0.0061 0.0033 'International Tables Vol C Tables 4.2.6.8 and 6.1.1.4'
O O 0.0106 0.0060 'International Tables Vol C Tables 4.2.6.8 and 6.1.1.4'

loop_
_geom_angle_atom_site_label_1
_geom_angle_atom_site_label_2
_geom_angle_atom_site_label_3
_geom_angle_site_symmetry_1
_geom_angle_site_symmetry_3
_geom_angle
_geom_angle_publ_flag
O1 N1 C1 . . 116.02(12) n
C3 N3 H1 . . 116.9(12) n
C3 N3 H2 . . 117.6(12) n
H1 N3 H2 . . 125.5(17) n
C5 N4 C4 . . 110.49(12) n
C5 N4 H3 . . 108.3(10) n
C4 N4 H3 . . 111.3(11) n
C5 N4 H4 . . 106.8(11) n
C4 N4 H4 . . 113.8(11) n
H3 N4 H4 . . 105.8(15) n
N1 C1 C2 . . 121.57(14) n
N1 C1 C3 . . 120.90(14) n
C2 C1 C3 . . 117.53(13) n
N2 C2 C1 . . 177.70(17) n
O2 C3 N3 . . 123.37(15) n
O2 C3 C1 . . 119.13(14) n
N3 C3 C1 . . 117.49(14) n
N4 C4 C5 . 5_566 109.94(12) n
N4 C4 H4A . . 109.3(10) n
C5 C4 H4A 5_566 . 111.4(10) n
N4 C4 H4B . . 105.9(9) n
C5 C4 H4B 5_566 . 112.0(9) n
H4A C4 H4B . . 108.0(14) n
N4 C5 C4 . 5_566 110.27(13) n
N4 C5 H5A . . 107.5(10) n
C4 C5 H5A 5_566 . 109.6(10) n
N4 C5 H5B . . 108.5(10) n
C4 C5 H5B 5_566 . 110.5(9) n
H5A C5 H5B . . 110.5(14) n

loop_
_geom_bond_atom_site_label_1
_geom_bond_atom_site_label_2
_geom_bond_site_symmetry_2
_geom_bond_distance
_geom_bond_publ_flag
O1 N1 . 1.3120(16) n
O2 C3 . 1.2396(19) n
N1 C1 . 1.3129(19) n
N2 C2 . 1.148(2) n
N3 C3 . 1.332(2) n
N3 H1 . 0.89(2) n
N3 H2 . 0.84(2) n
N4 C5 . 1.484(2) n
N4 C4 . 1.488(2) n
N4 H3 . 0.91(2) n
N4 H4 . 0.93(2) n
C1 C2 . 1.427(2) n
C1 C3 . 1.480(2) n
C4 C5 5_566 1.509(2) n
C4 H4A . 0.937(17) n
C4 H4B . 0.947(16) n
C5 C4 5_566 1.509(2) n
C5 H5A . 0.978(19) n
C5 H5B . 0.966(17) n

loop_
_geom_hbond_atom_site_label_D
_geom_hbond_atom_site_label_H
_geom_hbond_atom_site_label_A
_geom_hbond_site_symmetry_A
_geom_hbond_distance_DH
_geom_hbond_distance_HA
_geom_hbond_distance_DA
_geom_hbond_angle_DHA
_geom_hbond_publ_flag
N4 H3 O1 . 0.91(2) 2.072(19) 2.8719(17) 145.7(16) yes
N4 H4 O1 2_555 0.93(2) 1.80(2) 2.6842(17) 158.3(16) yes
N3 H1 O2 2_655 0.89(2) 2.06(2) 2.9483(19) 178.8(18) yes
N3 H2 N2 6_565 0.84(2) 2.258(18) 2.992(2) 145.4(16) yes
C4 H4A O2 3_455 0.937(17) 2.429(17) 3.1056(19) 129.0(13) yes
C5 H5A O2 3_445 0.978(19) 2.503(18) 3.255(2) 133.6(13) yes

loop_
_geom_torsion_atom_site_label_1
_geom_torsion_atom_site_label_2
_geom_torsion_atom_site_label_3
_geom_torsion_atom_site_label_4
_geom_torsion_site_symmetry_1
_geom_torsion_site_symmetry_2
_geom_torsion_site_symmetry_3
_geom_torsion_site_symmetry_4
_geom_torsion
_geom_torsion_publ_flag
O1 N1 C1 C2 . . . . -0.2(2) n
O1 N1 C1 C3 . . . . -179.32(12) n
N1 C1 C3 O2 . . . . 179.48(13) n
C2 C1 C3 O2 . . . . 0.3(2) n
N1 C1 C3 N3 . . . . 0.1(2) n
C2 C1 C3 N3 . . . . -179.04(14) n
C5 N4 C4 C5 . . . 5_566 -58.06(17) n
C4 N4 C5 C4 . . . 5_566 58.26(17) n
